data_2104318
loop_
_publ_author_name
'van de Streek, Jacco'
'Br\"uning, J\"urgen'
'Ivashevskaya, Svetlana N.'
'Ermrich, Martin'
'Paulus, Erich F.'
'Bolte, Michael'
'Schmidt, Martin U.'

_publ_section_title
;
 Structures of six industrial benzimidazolone pigments from laboratory
 powder diffraction data
;
_journal_coeditor_code OG5035
_journal_issue 2
_journal_name_full 'Acta Crystallographica Section B'
_journal_page_first 200
_journal_page_last 211
_journal_paper_doi 10.1107/S0108768108041529
_journal_volume 65
_journal_year 2009
_chemical_formula_moiety 'C17 H14 N6 O5'
_chemical_formula_structural 'C17 H14 N6 O5'
_chemical_formula_sum 'C17 H14 N6 O5'
_chemical_formula_weight 382.34
_chemical_name_common 'Pigment Orange 62'
_chemical_name_systematic
;
?
;
_space_group_IT_number 2
_symmetry_cell_setting triclinic
_symmetry_space_group_name_Hall '-P 1'
_symmetry_space_group_name_H-M 'P -1'
_cell_angle_alpha 96.462(6)
_cell_angle_beta 95.869(4)
_cell_angle_gamma 109.849(8)
_cell_formula_units_Z 2
_cell_length_a 7.2689(8)
_cell_length_b 10.3176(14)
_cell_length_c 12.1761(15)
_cell_measurement_temperature 293(2)
_cell_volume 843.78(19)
_computing_cell_refinement 'TOPAS (Coelho, 2006)'
_computing_data_collection 'STOE WINXPOW (STOE & CIE GmbH, 2004)'
_computing_data_reduction 'DASH (David <i>et al.</i>, 2006)'
_computing_molecular_graphics 'Mercury (Macrae <i>et al.</i>, 2006)'
_computing_publication_material '  DASH, TOPAS, Mercury'
_computing_structure_refinement 'TOPAS (Coelho, 2006)'
_computing_structure_solution 'DASH (David <i>et al.</i>, 2006)'
_diffrn_ambient_temperature 293(2)
_diffrn_measurement_device_type STOE-Stadi-P
_diffrn_measurement_method \q/2\q
_diffrn_radiation_monochromator 'primary focussing, Ge 111'
_diffrn_radiation_type CuK\a~1~
_diffrn_radiation_wavelength 1.54056
_diffrn_reflns_number 98
_exptl_absorpt_coefficient_mu 0.971
_exptl_absorpt_correction_type none
_exptl_crystal_density_diffrn 1.505
_exptl_crystal_density_method 'not measured'
_exptl_crystal_F_000 396
_refine_ls_extinction_method none
_refine_ls_goodness_of_fit_all 1.13
_refine_ls_hydrogen_treatment constr
_refine_ls_matrix_type fullcycle
_refine_ls_number_constraints 0
_refine_ls_number_parameters 190
_refine_ls_number_restraints 118
_refine_ls_shift/su_max 0.001
_refine_ls_structure_factor_coef Inet
_refine_ls_weighting_details w=1/\s[Y~obs~]^2^
_refine_ls_weighting_scheme sigma
_cod_data_source_file og5035.cif
_cod_data_source_block PO62
_cod_database_code 2104318

loop_
_symmetry_equiv_pos_as_xyz
'-x, -y, -z'
'x, y, z'

loop_
_atom_site_type_symbol
_atom_site_label
_atom_site_fract_x
_atom_site_fract_y
_atom_site_fract_z
_atom_site_U_iso_or_equiv
_atom_site_occupancy
C C1 -0.418(2) -0.0163(8) -0.1595(7) 0.03800 1
N N2 -0.511(3) -0.1432(9) -0.2055(8) 0.03800 1
C C3 -0.286(2) 0.0251(8) -0.0471(7) 0.03800 1
C C4 -0.4288(18) 0.0815(8) -0.2383(7) 0.03800 1
N N5 -0.5307(11) -0.2457(7) -0.1517(6) 0.03800 1
N N6 -0.1525(13) 0.1566(8) -0.0248(6) 0.03800 1
O O7 -0.288(3) -0.0629(12) 0.0132(12) 0.03800 1
O O8 -0.344(3) 0.2077(11) -0.2090(11) 0.03800 1
C C9 -0.5908(11) 0.0225(8) -0.3397(6) 0.03800 1
C C10 -0.6518(9) -0.3800(6) -0.2040(6) 0.03800 1
H H11 -0.493(7) -0.223(3) -0.068(2) 0.04559 1
C C12 -0.0268(12) 0.2242(7) 0.0768(6) 0.03800 1
H H13 -0.134(4) 0.208(3) -0.0896(19) 0.04559 1
H H14 -0.626(5) -0.090(3) -0.3618(19) 0.04559 1
H H15 -0.725(4) 0.035(3) -0.321(2) 0.04559 1
H H16 -0.543(4) 0.076(3) -0.409(2) 0.04559 1
C C17 -0.7483(7) -0.4024(7) -0.3130(5) 0.03800 1
C C18 -0.6725(8) -0.4920(6) -0.1424(5) 0.03800 1
C C19 -0.0054(9) 0.1503(7) 0.1625(6) 0.03800 1
C C20 0.0748(11) 0.3683(7) 0.0890(6) 0.03800 1
C C21 -0.8702(7) -0.5385(7) -0.3637(6) 0.03800 1
H H22 -0.726(4) -0.314(3) -0.356(2) 0.04559 1
C C23 -0.7923(7) -0.6253(6) -0.1933(5) 0.03800 1
H H24 -0.597(4) -0.475(3) -0.057(2) 0.04559 1
C C25 0.1228(7) 0.2275(6) 0.2606(5) 0.03800 1
H H26 -0.086(4) 0.041(2) 0.1513(19) 0.04559 1
C C27 0.2026(9) 0.4477(7) 0.1860(6) 0.03800 1
H H28 0.055(4) 0.421(2) 0.022(3) 0.04559 1
C C29 -0.8926(7) -0.6493(7) -0.3053(5) 0.03800 1
H H30 -0.946(4) -0.557(2) -0.447(2) 0.04559 1
H H31 -0.807(4) -0.710(3) -0.1474(19) 0.04559 1
C C32 0.2258(8) 0.3763(4) 0.2709(4) 0.03800 1
N N33 0.1857(10) 0.1946(7) 0.3637(6) 0.03800 1
H H34 0.285(5) 0.561(3) 0.1951(19) 0.04559 1
N N35 -1.0167(11) -0.7926(7) -0.3543(7) 0.03800 1
N N36 0.3376(10) 0.4238(7) 0.3739(6) 0.03800 1
H H37 0.144(5) 0.100(3) 0.3876(19) 0.04559 1
C C38 0.3205(11) 0.3136(8) 0.4365(6) 0.03800 1
O O39 -1.118(2) -0.8169(15) -0.4472(10) 0.03800 1
O O40 -0.966(3) -0.8797(10) -0.3125(11) 0.03800 1
H H41 0.420(4) 0.523(2) 0.4014(17) 0.04559 1
O O42 0.4031(15) 0.3162(12) 0.5334(8) 0.03800 1

loop_
_atom_type_symbol
_atom_type_description
_atom_type_scat_dispersion_real
_atom_type_scat_dispersion_imag
_atom_type_scat_source
C C 0.0181 0.0091 'International Tables Vol C Tables 4.2.6.8 and 6.1.1.4'
H H 0.0000 0.0000 'International Tables Vol C Tables 4.2.6.8 and 6.1.1.4'
N N 0.0311 0.0180 'International Tables Vol C Tables 4.2.6.8 and 6.1.1.4'
O O 0.0492 0.0322 'International Tables Vol C Tables 4.2.6.8 and 6.1.1.4'

loop_
_geom_angle_atom_site_label_1
_geom_angle_atom_site_label_2
_geom_angle_atom_site_label_3
_geom_angle_site_symmetry_1
_geom_angle_site_symmetry_3
_geom_angle
_geom_angle_publ_flag
N2 C1 C3 . . 123.0(10) ?
N2 C1 C4 . . 111.0(9) ?
C3 C1 C4 . . 124.6(6) ?
C1 N2 N5 . . 122.2(9) ?
C1 C3 N6 . . 116.6(8) ?
C1 C3 O7 . . 120.1(9) ?
N6 C3 O7 . . 123.0(10) ?
C1 C4 O8 . . 120.0(10) ?
C1 C4 C9 . . 116.1(7) ?
O8 C4 C9 . . 122.0(10) ?
N2 N5 C10 . . 118.9(7) ?
N2 N5 H11 . . 117(2) ?
C10 N5 H11 . . 121(2) ?
C3 N6 C12 . . 127.5(8) ?
C3 N6 H13 . . 115.0(10) ?
C12 N6 H13 . . 117.0(10) ?
C4 C9 H14 . . 110(2) ?
C4 C9 H15 . . 110.0(10) ?
C4 C9 H16 . . 110.0(10) ?
H14 C9 H15 . . 106(2) ?
H14 C9 H16 . . 111(2) ?
H15 C9 H16 . . 109(2) ?
N5 C10 C18 . . 117.9(6) ?
C17 C10 C18 . . 121.4(5) ?
N6 C12 C19 . . 121.0(6) ?
N6 C12 C20 . . 118.2(7) ?
C19 C12 C20 . . 120.8(6) ?
C10 C17 C21 . . 119.7(6) ?
C10 C17 H22 . . 118.0(10) ?
C21 C17 H22 . . 122.0(10) ?
C10 C18 C23 . . 118.3(5) ?
C10 C18 H24 . . 121.0(10) ?
C23 C18 H24 . . 120.0(10) ?
C12 C19 C25 . . 116.6(6) ?
C12 C19 H26 . . 119.0(10) ?
C25 C19 H26 . . 124.0(10) ?
C12 C20 C27 . . 123.7(7) ?
C12 C20 H28 . . 118.0(10) ?
C27 C20 H28 . . 118.0(10) ?
C17 C21 C29 . . 120.0(6) ?
C17 C21 H30 . . 120.0(10) ?
C29 C21 H30 . . 120.0(10) ?
C18 C23 C29 . . 120.7(6) ?
C18 C23 H31 . . 118.0(10) ?
C29 C23 H31 . . 121.0(10) ?
C19 C25 C32 . . 121.4(6) ?
C19 C25 N33 . . 134.7(6) ?
C32 C25 N33 . . 103.9(4) ?
C20 C27 C32 . . 116.1(5) ?
C20 C27 H34 . . 124.0(10) ?
C32 C27 H34 . . 120.0(10) ?
C21 C29 C23 . . 120.0(5) ?
C21 C29 N35 . . 122.1(6) ?
C23 C29 N35 . . 117.9(6) ?
C25 C32 C27 . . 121.4(5) ?
C25 C32 N36 . . 108.9(5) ?
C27 C32 N36 . . 129.7(5) ?
C25 N33 H37 . . 127.0(10) ?
C25 N33 C38 . . 112.3(6) ?
H37 N33 C38 . . 121.0(10) ?
C29 N35 O39 . . 120.2(9) ?
C29 N35 O40 . . 113.0(8) ?
O39 N35 O40 . . 123.0(10) ?
C32 N36 C38 . . 111.4(5) ?
C32 N36 H41 . . 124.0(10) ?
C38 N36 H41 . . 124.0(10) ?
N33 C38 N36 . . 103.5(6) ?
N33 C38 O42 . . 126.6(8) ?
N36 C38 O42 . . 129.8(7) ?

loop_
_geom_bond_atom_site_label_1
_geom_bond_atom_site_label_2
_geom_bond_site_symmetry_2
_geom_bond_distance
_geom_bond_publ_flag
C1 N2 . 1.280(10) ?
C1 C3 . 1.520(10) ?
C1 C4 . 1.480(10) ?
N2 N5 . 1.280(10) ?
C3 N6 . 1.350(10) ?
C3 O7 . 1.23(2) ?
C4 O8 . 1.230(10) ?
C4 C9 . 1.530(10) ?
N5 C10 . 1.399(8) ?
N5 H11 . 1.00(3) ?
N6 C12 . 1.412(9) ?
N6 H13 . 1.00(3) ?
C9 H14 . 1.09(3) ?
C9 H15 . 1.07(3) ?
C9 H16 . 1.08(3) ?
C10 C17 . 1.392(9) ?
C10 C18 . 1.422(9) ?
C12 C19 . 1.380(10) ?
C12 C20 . 1.400(9) ?
C17 C21 . 1.409(8) ?
C17 H22 . 1.07(3) ?
C18 C23 . 1.385(7) ?
C18 H24 . 1.09(3) ?
C19 C25 . 1.408(8) ?
C19 H26 . 1.07(2) ?
C20 C27 . 1.404(9) ?
C20 H28 . 1.05(3) ?
C21 C29 . 1.380(10) ?
C21 H30 . 1.07(2) ?
C23 C29 . 1.431(8) ?
C23 H31 . 1.07(3) ?
C25 C32 . 1.446(7) ?
C25 N33 . 1.410(10) ?
C27 C32 . 1.363(9) ?
C27 H34 . 1.10(2) ?
C29 N35 . 1.464(8) ?
C32 N36 . 1.363(8) ?
N33 H37 . 1.01(3) ?
N33 C38 . 1.420(8) ?
N35 O39 . 1.230(10) ?
N35 O40 . 1.22(2) ?
N36 C38 . 1.420(10) ?
N36 H41 . 0.99(2) ?
C38 O42 . 1.260(10) ?
